data_1554577
loop_
_publ_author_name
'Chen, Mu-Wang'
'Deng, Zhihong'
'Yang, Qin'
'Huang, Jian'
'Peng, Yiyuan'

_publ_section_title
;
 Enantioselective synthesis of trifluoromethylated dihydroquinoxalinones
 via palladium-catalyzed hydrogenation
;
_journal_issue 6
_journal_name_full 'Organic Chemistry Frontiers'
_journal_page_first 746
_journal_paper_doi 10.1039/C8QO01361F
_journal_volume 6
_journal_year 2019
_chemical_absolute_configuration unk
_chemical_formula_sum 'C9 H9 F3 N2'
_chemical_formula_weight 202.18
_space_group_crystal_system monoclinic
_space_group_IT_number 4
_space_group_name_Hall 'P 2yb'
_space_group_name_H-M_alt 'P 1 21 1'
_atom_sites_solution_hydrogens mixed
_audit_creation_method SHELXL-2013
_audit_update_record
;
2018-11-19 deposited with the CCDC.
2019-01-30 downloaded from the CCDC.
;
_cell_angle_alpha 90
_cell_angle_beta 104.17(4)
_cell_angle_gamma 90
_cell_formula_units_Z 2
_cell_length_a 5.799(3)
_cell_length_b 7.486(4)
_cell_length_c 10.479(6)
_cell_measurement_reflns_used 1544
_cell_measurement_temperature 293(2)
_cell_measurement_theta_max 140.293
_cell_measurement_theta_min 8.703
_cell_volume 441.1(4)
_computing_cell_refinement 'Bruker SAINT'
_computing_data_collection 'Bruker APEX2'
_computing_data_reduction 'Bruker SAINT'
_computing_molecular_graphics 'Bruker SHELXTL'
_computing_publication_material 'Bruker SHELXTL'
_computing_structure_refinement 'SHELXL-2013 (Sheldrick, 2013)'
_computing_structure_solution 'SHELXS-97 (Sheldrick 2008)'
_diffrn_ambient_temperature 293(2)
_diffrn_measured_fraction_theta_full 0.910
_diffrn_measured_fraction_theta_max 0.952
_diffrn_measurement_device_type 'Bruker APEX-II CCD'
_diffrn_measurement_method '\f and \w scans'
_diffrn_radiation_type CuK\a
_diffrn_radiation_wavelength 1.54178
_diffrn_reflns_av_R_equivalents 0.0935
_diffrn_reflns_av_unetI/netI 0.1383
_diffrn_reflns_Laue_measured_fraction_full 0.910
_diffrn_reflns_Laue_measured_fraction_max 0.952
_diffrn_reflns_limit_h_max 6
_diffrn_reflns_limit_h_min -6
_diffrn_reflns_limit_k_max 8
_diffrn_reflns_limit_k_min -8
_diffrn_reflns_limit_l_max 12
_diffrn_reflns_limit_l_min -12
_diffrn_reflns_number 3146
_diffrn_reflns_point_group_measured_fraction_full 0.917
_diffrn_reflns_point_group_measured_fraction_max 0.961
_diffrn_reflns_theta_full 67.679
_diffrn_reflns_theta_max 65.432
_diffrn_reflns_theta_min 4.351
_exptl_absorpt_coefficient_mu 1.204
_exptl_absorpt_correction_T_max 0.7533
_exptl_absorpt_correction_T_min 0.5366
_exptl_absorpt_correction_type multi-scan
_exptl_absorpt_process_details sadabs
_exptl_crystal_colour colorless
_exptl_crystal_density_diffrn 1.522
_exptl_crystal_description prismatic
_exptl_crystal_F_000 208
_exptl_crystal_size_max 0.17
_exptl_crystal_size_mid 0.15
_exptl_crystal_size_min 0.10
_refine_diff_density_max 0.392
_refine_diff_density_min -0.345
_refine_diff_density_rms 0.099
_refine_ls_abs_structure_details
; 
 Refined as an inversion twin. 
;
_refine_ls_abs_structure_Flack -0.3(8)
_refine_ls_extinction_coef 0.4(2)
_refine_ls_extinction_expression Fc^*^=kFc[1+0.001xFc^2^\l^3^/sin(2\q)]^-1/4^
_refine_ls_extinction_method SHELXL
_refine_ls_goodness_of_fit_ref 1.398
_refine_ls_hydrogen_treatment constr
_refine_ls_matrix_type full
_refine_ls_number_parameters 129
_refine_ls_number_reflns 1387
_refine_ls_number_restraints 1
_refine_ls_restrained_S_all 1.397
_refine_ls_R_factor_all 0.2357
_refine_ls_R_factor_gt 0.0964
_refine_ls_shift/su_max 0.001
_refine_ls_shift/su_mean 0.000
_refine_ls_structure_factor_coef Fsqd
_refine_ls_weighting_details 'w=1/[\s^2^(Fo^2^)+(0.2000P)^2^] where P=(Fo^2^+2Fc^2^)/3'
_refine_ls_weighting_scheme calc
_refine_ls_wR_factor_gt 0.2635
_refine_ls_wR_factor_ref 0.3757
_reflns_Friedel_coverage 0.862
_reflns_Friedel_fraction_full 0.925
_reflns_Friedel_fraction_max 0.971
_reflns_number_gt 807
_reflns_number_total 1387
_reflns_threshold_expression 'I > 2\s(I)'
_cod_data_source_file c8qo01361f2.cif
_cod_data_source_block d8v18757
_cod_original_sg_symbol_H-M 'P 21'
_cod_database_code 1554577
_shelx_space_group_comment
; 
The symmetry employed for this shelxl refinement is uniquely defined 
by the following loop, which should always be used as a source of 
symmetry information in preference to the above space-group names. 
They are only intended as comments. 
;
_shelxl_version_number 2013-4

loop_
_space_group_symop_operation_xyz
'x, y, z'
'-x, y+1/2, -z'

loop_
_atom_site_label
_atom_site_type_symbol
_atom_site_fract_x
_atom_site_fract_y
_atom_site_fract_z
_atom_site_U_iso_or_equiv
_atom_site_adp_type
_atom_site_occupancy
_atom_site_site_symmetry_order
_atom_site_calc_flag
_atom_site_refinement_flags_posn
_atom_site_refinement_flags_adp
C1 C 0.1008(14) 0.6951(10) 0.4666(13) 0.073(3) Uani 1 1 d . .
C2 C 0.0931(16) 0.6560(12) 0.5981(13) 0.072(3) Uani 1 1 d . .
H2 H -0.0407 0.6028 0.6157 0.086 Uiso 1 1 calc R U
C3 C 0.2865(17) 0.6978(13) 0.6994(15) 0.088(3) Uani 1 1 d . .
H3 H 0.2821 0.6732 0.7857 0.105 Uiso 1 1 calc R U
C4 C 0.4842(15) 0.7749(14) 0.6746(13) 0.082(3) Uani 1 1 d . .
H4 H 0.6128 0.8024 0.7442 0.098 Uiso 1 1 calc R U
C5 C 0.4955(14) 0.8129(12) 0.5467(12) 0.076(3) Uani 1 1 d . .
H5 H 0.6309 0.8655 0.5307 0.091 Uiso 1 1 calc R U
C6 C 0.3059(13) 0.7723(11) 0.4441(10) 0.066(3) Uani 1 1 d . .
C7 C -0.0385(15) 0.6331(14) 0.2345(14) 0.084(4) Uani 1 1 d . .
H7A H -0.1837 0.6246 0.1653 0.101 Uiso 1 1 calc R U
H7B H 0.0482 0.5218 0.2374 0.101 Uiso 1 1 calc R U
C8 C 0.1131(15) 0.7884(13) 0.2066(12) 0.081(3) Uani 1 1 d . .
H8 H 0.0212 0.8994 0.1996 0.097 Uiso 1 1 calc R U
C9 C 0.1867(19) 0.7572(15) 0.0797(14) 0.089(3) Uani 1 1 d . .
F1 F 0.3294(16) 0.8915(12) 0.0578(7) 0.118(3) Uani 1 1 d . .
F2 F 0.0033(16) 0.7558(13) -0.0221(9) 0.127(3) Uani 1 1 d . .
F3 F 0.3101(13) 0.6104(11) 0.0797(8) 0.114(3) Uani 1 1 d . .
N1 N -0.0952(13) 0.6645(10) 0.3604(10) 0.078(3) Uani 1 1 d . .
H1 H -0.2139 0.6235 0.3739 0.094 Uiso 1 1 d R U
N2 N 0.3235(13) 0.8033(13) 0.3145(10) 0.083(3) Uani 1 1 d . .
H2A H 0.3951 0.9027 0.3096 0.099 Uiso 1 1 d R U

loop_
_atom_site_aniso_label
_atom_site_aniso_U_11
_atom_site_aniso_U_22
_atom_site_aniso_U_33
_atom_site_aniso_U_23
_atom_site_aniso_U_13
_atom_site_aniso_U_12
C1 0.053(4) 0.051(4) 0.114(9) -0.007(4) 0.016(5) 0.000(3)
C2 0.072(5) 0.061(5) 0.087(8) -0.008(5) 0.028(5) -0.007(4)
C3 0.082(6) 0.067(5) 0.112(9) -0.002(6) 0.019(6) 0.009(4)
C4 0.067(5) 0.077(5) 0.095(9) -0.010(6) 0.005(5) -0.005(5)
C5 0.060(5) 0.065(5) 0.102(10) -0.007(5) 0.018(6) -0.005(4)
C6 0.062(5) 0.055(4) 0.081(7) 0.004(4) 0.019(5) -0.001(4)
C7 0.060(4) 0.074(5) 0.110(10) -0.016(6) 0.007(5) 0.003(5)
C8 0.073(5) 0.065(5) 0.101(9) -0.002(5) 0.014(6) 0.005(4)
C9 0.091(6) 0.081(6) 0.103(10) -0.001(6) 0.041(7) 0.002(5)
F1 0.151(6) 0.118(5) 0.096(5) 0.017(5) 0.049(5) -0.010(5)
F2 0.123(5) 0.152(8) 0.091(6) 0.005(5) 0.000(4) 0.013(6)
F3 0.128(6) 0.100(5) 0.125(6) -0.008(4) 0.055(5) 0.016(4)
N1 0.058(4) 0.082(5) 0.094(7) -0.016(5) 0.020(4) -0.007(4)
N2 0.069(4) 0.085(6) 0.095(7) 0.011(5) 0.024(4) -0.019(4)

loop_
_atom_type_symbol
_atom_type_description
_atom_type_scat_dispersion_real
_atom_type_scat_dispersion_imag
_atom_type_scat_source
C C 0.0181 0.0091 'International Tables Vol C Tables 4.2.6.8 and 6.1.1.4'
H H 0.0000 0.0000 'International Tables Vol C Tables 4.2.6.8 and 6.1.1.4'
F F 0.0727 0.0534 'International Tables Vol C Tables 4.2.6.8 and 6.1.1.4'
N N 0.0311 0.0180 'International Tables Vol C Tables 4.2.6.8 and 6.1.1.4'

loop_
_geom_angle_atom_site_label_1
_geom_angle_atom_site_label_2
_geom_angle_atom_site_label_3
_geom_angle
C6 C1 N1 119.6(11)
C6 C1 C2 118.7(9)
N1 C1 C2 121.6(9)
C3 C2 C1 119.2(9)
C3 C2 H2 120.4
C1 C2 H2 120.4
C4 C3 C2 120.9(14)
C4 C3 H3 119.6
C2 C3 H3 119.6
C3 C4 C5 120.8(10)
C3 C4 H4 119.6
C5 C4 H4 119.6
C6 C5 C4 119.6(8)
C6 C5 H5 120.2
C4 C5 H5 120.2
C5 C6 C1 120.9(10)
C5 C6 N2 119.2(8)
C1 C6 N2 119.9(8)
N1 C7 C8 108.6(9)
N1 C7 H7A 110.0
C8 C7 H7A 110.0
N1 C7 H7B 110.0
C8 C7 H7B 110.0
H7A C7 H7B 108.3
N2 C8 C9 109.4(8)
N2 C8 C7 108.8(8)
C9 C8 C7 110.5(9)
N2 C8 H8 109.3
C9 C8 H8 109.3
C7 C8 H8 109.3
F2 C9 F3 109.1(11)
F2 C9 F1 106.0(11)
F3 C9 F1 105.4(7)
F2 C9 C8 111.7(8)
F3 C9 C8 113.6(11)
F1 C9 C8 110.5(10)
C1 N1 C7 115.2(8)
C1 N1 H1 119.3
C7 N1 H1 119.7
C6 N2 C8 119.6(7)
C6 N2 H2A 110.5
C8 N2 H2A 110.3

loop_
_geom_bond_atom_site_label_1
_geom_bond_atom_site_label_2
_geom_bond_distance
C1 C6 1.393(13)
C1 N1 1.401(13)
C1 C2 1.421(17)
C2 C3 1.378(17)
C2 H2 0.9300
C3 C4 1.364(16)
C3 H3 0.9300
C4 C5 1.387(17)
C4 H4 0.9300
C5 C6 1.371(13)
C5 H5 0.9300
C6 N2 1.406(13)
C7 N1 1.454(17)
C7 C8 1.528(14)
C7 H7A 0.9700
C7 H7B 0.9700
C8 N2 1.450(13)
C8 C9 1.511(18)
C8 H8 0.9800
C9 F2 1.309(15)
C9 F3 1.312(14)
C9 F1 1.357(14)
N1 H1 0.7977
N2 H2A 0.8597

loop_
_geom_torsion_atom_site_label_1
_geom_torsion_atom_site_label_2
_geom_torsion_atom_site_label_3
_geom_torsion_atom_site_label_4
_geom_torsion
C6 C1 C2 C3 1.0(14)
N1 C1 C2 C3 -176.4(7)
C1 C2 C3 C4 -0.4(15)
C2 C3 C4 C5 -0.1(16)
C3 C4 C5 C6 -0.1(16)
C4 C5 C6 C1 0.7(15)
C4 C5 C6 N2 -177.0(8)
N1 C1 C6 C5 176.3(8)
C2 C1 C6 C5 -1.1(14)
N1 C1 C6 N2 -6.0(13)
C2 C1 C6 N2 176.5(8)
N1 C7 C8 N2 57.0(10)
N1 C7 C8 C9 177.2(8)
N2 C8 C9 F2 -175.4(8)
C7 C8 C9 F2 64.8(12)
N2 C8 C9 F3 60.6(12)
C7 C8 C9 F3 -59.2(11)
N2 C8 C9 F1 -57.6(11)
C7 C8 C9 F1 -177.5(8)
C6 C1 N1 C7 28.8(12)
C2 C1 N1 C7 -153.8(9)
C8 C7 N1 C1 -54.2(10)
C5 C6 N2 C8 -170.1(8)
C1 C6 N2 C8 12.2(13)
C9 C8 N2 C6 -158.6(9)
C7 C8 N2 C6 -37.7(12)
